data_1546383
loop_
_publ_author_name
'El Mendili, Yassine'
'Bardeau, Jean-Fran\,cois'
'Randrianantoandro, Nirina'
'Grasset, Fabien'
'Greneche, Jean-Marc'

_publ_section_title
;
 Insights into the Mechanism Related to the Phase Transition from
 \a-Fe2O3 to \g-Fe2O3 Nanoparticles Induced by Thermal Treatment and
 Laser Irradiation
;
_journal_issue 44
_journal_name_full 'The Journal of Physical Chemistry C'
_journal_page_first 23785
_journal_page_last 23792
_journal_paper_doi 10.1021/jp308418x
_journal_volume 116
_journal_year 2012
_chemical_formula_sum 'Fe2 O3'
_space_group_crystal_system trigonal
_space_group_IT_number 167
_space_group_name_Hall '-R 3 2"c'
_space_group_name_H-M_alt 'R -3 c :H'
_cell_angle_alpha 90
_cell_angle_beta 90
_cell_angle_gamma 120
_cell_formula_units_Z 6
_cell_length_a 5.03
_cell_length_b 5.03
_cell_length_c 13.75
_cell_volume 301.279
_cod_data_source_file 0000001.cif
_cod_data_source_block 0000001
_cod_original_cell_volume 260.6214
_cod_database_code 1546383

loop_
_space_group_symop_id
_space_group_symop_operation_xyz
1 x,y,z
2 -y,x-y,z
3 -x+y,-x,z
4 y,x,-z+1/2
5 -x,-x+y,-z+1/2
6 x-y,-y,-z+1/2
7 -x,-y,-z
8 y,-x+y,-z
9 x-y,x,-z
10 -y,-x,z-1/2
11 x,x-y,z-1/2
12 -x+y,y,z-1/2
13 x+2/3,y+1/3,z+1/3
14 -y+2/3,x-y+1/3,z+1/3
15 -x+y+2/3,-x+1/3,z+1/3
16 y+2/3,x+1/3,-z+5/6
17 -x+2/3,-x+y+1/3,-z+5/6
18 x-y+2/3,-y+1/3,-z+5/6
19 -x+2/3,-y+1/3,-z+1/3
20 y+2/3,-x+y+1/3,-z+1/3
21 x-y+2/3,x+1/3,-z+1/3
22 -y+2/3,-x+1/3,z-1/6
23 x+2/3,x-y+1/3,z-1/6
24 -x+y+2/3,y+1/3,z-1/6
25 x+1/3,y+2/3,z+2/3
26 -y+1/3,x-y+2/3,z+2/3
27 -x+y+1/3,-x+2/3,z+2/3
28 y+1/3,x+2/3,-z+7/6
29 -x+1/3,-x+y+2/3,-z+7/6
30 x-y+1/3,-y+2/3,-z+7/6
31 -x+1/3,-y+2/3,-z+2/3
32 y+1/3,-x+y+2/3,-z+2/3
33 x-y+1/3,x+2/3,-z+2/3
34 -y+1/3,-x+2/3,z+1/6
35 x+1/3,x-y+2/3,z+1/6
36 -x+y+1/3,y+2/3,z+1/6

loop_
_atom_site_label
_atom_site_type_symbol
_atom_site_fract_x
_atom_site_fract_y
_atom_site_fract_z
_atom_site_occupancy
_atom_site_U_iso_or_equiv
O1 O-2 0 0.356 0.25 1 0.0
Fe1 Fe+3 0 0 0.3527 1 0.0
